data_7040288
loop_
_publ_author_name
'Hardy, E. E.'
'Eddy, M. A.'
'Maynard, B. A.'
'Gorden, A. E. V.'

_publ_section_title
;
 Solid state \p-\p stacking and higher order dimensional crystal packing,
 reactivity, and electrochemical behaviour of salphenazine actinide and
 transition metal complexes.
;
_journal_issue 36
_journal_name_full 'Dalton transactions (Cambridge, England : 2003)'
_journal_page_first 14243
_journal_page_last 14251
_journal_paper_doi 10.1039/c6dt02389d
_journal_volume 45
_journal_year 2016
_chemical_formula_moiety 'C42 H48 N4 O3 V'
_chemical_formula_sum 'C42 H48 N4 O3 V'
_chemical_formula_weight 707.82
_space_group_crystal_system triclinic
_space_group_IT_number 2
_space_group_name_Hall '-P 1'
_space_group_name_H-M_alt 'P -1'
_symmetry_Int_Tables_number 2
_symmetry_space_group_name_Hall '-P 1'
_symmetry_space_group_name_H-M 'P -1'
_atom_sites_solution_primary direct
_audit_creation_date 2016-07-15
_audit_creation_method
;
Olex2 1.2
(compiled 2016.02.19 svn.r3266 for OlexSys, GUI svn.r5155)
;
_audit_update_record
;
2016-07-15 deposited with the CCDC.
2016-08-11 downloaded from the CCDC.
;
_cell_angle_alpha 77.715(1)
_cell_angle_beta 74.447(1)
_cell_angle_gamma 79.226(1)
_cell_formula_units_Z 2
_cell_length_a 10.5213(4)
_cell_length_b 12.7581(5)
_cell_length_c 16.9448(6)
_cell_measurement_reflns_used 6818
_cell_measurement_temperature 296
_cell_measurement_theta_max 25.142
_cell_measurement_theta_min 2.25
_cell_volume 2120.59(14)
_computing_cell_refinement 'SAINT v8.34A (Bruker, 2013)'
_computing_data_reduction 'SAINT v8.34A (Bruker, 2013)'
_computing_molecular_graphics 'Olex2 (Dolomanov et al., 2009)'
_computing_publication_material 'Olex2 (Dolomanov et al., 2009)'
_computing_structure_refinement 'olex2.refine (Bourhis et al., 2015)'
_computing_structure_solution 'ShelXS (Sheldrick, 2008)'
_diffrn_ambient_temperature 296.15
_diffrn_measured_fraction_theta_full 0.9999
_diffrn_measured_fraction_theta_max 0.9999
_diffrn_measurement_device_type 'Bruker APEX CCD'
_diffrn_measurement_method '\f and \w scans'
_diffrn_radiation_type 'Mo K\a'
_diffrn_radiation_wavelength 0.71073
_diffrn_reflns_av_R_equivalents 0.0414
_diffrn_reflns_av_unetI/netI 0.0397
_diffrn_reflns_limit_h_max 12
_diffrn_reflns_limit_h_min -12
_diffrn_reflns_limit_k_max 15
_diffrn_reflns_limit_k_min -15
_diffrn_reflns_limit_l_max 19
_diffrn_reflns_limit_l_min -19
_diffrn_reflns_number 35450
_diffrn_reflns_theta_full 26.0000
_diffrn_reflns_theta_max 24.71
_diffrn_reflns_theta_min 1.65
_diffrn_standards_number 0
_exptl_absorpt_coefficient_mu 0.272
_exptl_absorpt_correction_T_max 0.7454
_exptl_absorpt_correction_T_min 0.6797
_exptl_absorpt_correction_type multi-scan
_exptl_absorpt_process_details
;
SADABS-2014/2 (Bruker,2014/2) was used for absorption correction.
wR2(int) was 0.0747 before and 0.0442 after correction.
The Ratio of minimum to maximum transmission is 0.9119.
The \l/2 correction factor is 0.00150.
;
_exptl_crystal_colour 'clear dark red'
_exptl_crystal_colour_lustre clear
_exptl_crystal_colour_modifier dark
_exptl_crystal_colour_primary red
_exptl_crystal_density_diffrn 1.1084
_exptl_crystal_description prism
_exptl_crystal_F_000 750.9234
_exptl_crystal_recrystallization_method 'slow diffusion of methanol into a concentrated THF solution'
_exptl_crystal_size_max 0.6
_exptl_crystal_size_mid 0.08
_exptl_crystal_size_min 0.08
_refine_diff_density_max 0.3246
_refine_diff_density_min -0.3191
_refine_diff_density_rms 0.0743
_refine_ls_d_res_high 0.8500
_refine_ls_d_res_low 12.3467
_refine_ls_goodness_of_fit_ref 1.0591
_refine_ls_hydrogen_treatment mixed
_refine_ls_matrix_type full
_refine_ls_number_constraints 72
_refine_ls_number_parameters 462
_refine_ls_number_reflns 7239
_refine_ls_number_restraints 0
_refine_ls_restrained_S_all 1.0591
_refine_ls_R_factor_all 0.0657
_refine_ls_R_factor_gt 0.0492
_refine_ls_shift/su_max 0.0000
_refine_ls_shift/su_mean 0.0000
_refine_ls_structure_factor_coef Fsqd
_refine_ls_weighting_details 'w=1/[\s^2^(Fo^2^)+(0.0660P)^2^+1.7481P] where P=(Fo^2^+2Fc^2^)/3'
_refine_ls_weighting_scheme calc
_refine_ls_wR_factor_gt 0.1321
_refine_ls_wR_factor_ref 0.1405
_reflns_Friedel_coverage 0.0
_reflns_limit_h_max 12
_reflns_limit_h_min -11
_reflns_limit_k_max 15
_reflns_limit_k_min -14
_reflns_limit_l_max 19
_reflns_limit_l_min 0
_reflns_number_gt 5678
_reflns_number_total 7239
_reflns_threshold_expression I>=2u(I)
_cod_data_source_file c6dt02389d2.cif
_cod_data_source_block bam150_0m
_cod_depositor_comments 'Adding full bibliography for 7040285--7040288.cif.'
_cod_database_code 7040288
_olex2_refinement_description
;
1. Fixed Uiso
 At 1.2 times of:
  All C(H) groups
 At 1.5 times of:
  All C(H,H,H) groups
2.a Aromatic/amide H refined with riding coordinates:
 C13(H13), C7(H7), C26(H26), C17(H17), C23(H23), C20(H20), C22(H22), C21(H21),
 C30(H30), C28(H28), C15(H15), C36(H36)
2.b Idealised Me refined as rotating group:
 C5(H5a,H5b,H5c), C4(H4a,H4b,H4c), C6(H6a,H6b,H6c), C11(H11a,H11b,H11c),
 C10(H10a,H10b,H10c), C12(H12a,H12b,H12c), C34(H34a,H34b,H34c), C33(H33a,H33b,
 H33c), C41(H41a,H41b,H41c), C40(H40a,H40b,H40c), C39(H39a,H39b,H39c), C35(H35a,
 H35b,H35c)
;
_olex2_submission_special_instructions 'No special instructions were received'

loop_
_space_group_symop_id
_space_group_symop_operation_xyz
1 x,y,z
2 -x,-y,-z

loop_
_atom_site_label
_atom_site_type_symbol
_atom_site_fract_x
_atom_site_fract_y
_atom_site_fract_z
_atom_site_U_iso_or_equiv
_atom_site_adp_type
_atom_site_occupancy
_atom_site_refinement_flags_posn
V1 V 0.49397(4) 0.59393(4) 0.16152(3) 0.02273(14) Uani 1.000000 .
O2 O 0.47193(18) 0.64835(15) 0.26296(11) 0.0277(4) Uani 1.000000 .
O1 O 0.40985(18) 0.47258(15) 0.22997(11) 0.0291(4) Uani 1.000000 .
N2 N 0.6753(2) 0.64995(17) 0.12145(12) 0.0221(5) Uani 1.000000 .
N1 N 0.6001(2) 0.48904(17) 0.08315(12) 0.0232(5) Uani 1.000000 .
N3 N 0.9707(2) 0.48098(19) -0.16038(13) 0.0295(5) Uani 1.000000 .
N4 N 1.0558(2) 0.65514(19) -0.11623(13) 0.0291(5) Uani 1.000000 .
C1 C 0.5222(3) 0.7259(2) 0.27900(16) 0.0239(6) Uani 1.000000 .
C14 C 0.6405(3) 0.7634(2) 0.22654(16) 0.0257(6) Uani 1.000000 .
C2 C 0.4609(3) 0.7717(2) 0.35252(16) 0.0275(6) Uani 1.000000 .
C13 C 0.6959(3) 0.8438(2) 0.24690(17) 0.0302(6) Uani 1.000000 .
C8 C 0.6384(3) 0.8890(2) 0.31634(17) 0.0321(7) Uani 1.000000 .
C7 C 0.5209(3) 0.8503(2) 0.36756(17) 0.0313(7) Uani 1.000000 .
C16 C 0.7600(2) 0.6128(2) 0.04914(15) 0.0219(6) Uani 1.000000 .
C27 C 0.7167(2) 0.5251(2) 0.02622(15) 0.0218(6) Uani 1.000000 .
C26 C 0.7855(3) 0.4842(2) -0.04316(16) 0.0264(6) Uani 1.000000 .
C17 C 0.8725(3) 0.6537(2) 0.00187(16) 0.0255(6) Uani 1.000000 .
C25 C 0.9020(3) 0.5255(2) -0.09311(15) 0.0248(6) Uani 1.000000 .
C18 C 0.9466(3) 0.6121(2) -0.07052(16) 0.0249(6) Uani 1.000000 .
C24 C 1.0809(3) 0.5231(2) -0.20548(16) 0.0299(6) Uani 1.000000 .
C23 C 1.1592(3) 0.4785(3) -0.27642(17) 0.0368(7) Uani 1.000000 .
C20 C 1.2400(3) 0.6530(3) -0.23506(18) 0.0409(8) Uani 1.000000 .
C19 C 1.1235(3) 0.6119(2) -0.18384(16) 0.0301(6) Uani 1.000000 .
C22 C 1.2706(3) 0.5203(3) -0.32278(18) 0.0434(8) Uani 1.000000 .
C21 C 1.3109(3) 0.6085(3) -0.30242(19) 0.0457(8) Uani 1.000000 .
C29 C 0.4535(3) 0.3499(2) 0.13443(16) 0.0260(6) Uani 1.000000 .
C30 C 0.4244(3) 0.2564(2) 0.11398(17) 0.0309(6) Uani 1.000000 .
C28 C 0.5613(3) 0.3995(2) 0.07859(16) 0.0259(6) Uani 1.000000 .
C31 C 0.3293(3) 0.1971(2) 0.16602(18) 0.0304(6) Uani 1.000000 .
O3 O 0.39772(18) 0.67142(15) 0.10847(11) 0.0323(5) Uani 1.000000 .
C15 C 0.7120(3) 0.7201(2) 0.15432(16) 0.0258(6) Uani 1.000000 .
C3 C 0.3326(3) 0.7339(2) 0.41111(17) 0.0359(7) Uani 1.000000 .
C9 C 0.6926(3) 0.9782(3) 0.34099(19) 0.0422(8) Uani 1.000000 .
C5 C 0.3601(4) 0.6135(3) 0.44649(19) 0.0458(8) Uani 1.000000 .
C4 C 0.2211(3) 0.7544(3) 0.3646(2) 0.0450(8) Uani 1.000000 .
C6 C 0.2828(4) 0.7951(3) 0.4852(2) 0.0577(11) Uani 1.000000 .
C11 C 0.5886(4) 1.0791(3) 0.3438(2) 0.0584(10) Uani 1.000000 .
C10 C 0.8206(4) 1.0081(4) 0.2795(3) 0.0809(15) Uani 1.000000 .
C12 C 0.7220(5) 0.9375(3) 0.4273(3) 0.0718(13) Uani 1.000000 .
C32 C 0.3005(3) 0.0924(2) 0.1478(2) 0.0365(7) Uani 1.000000 .
C34 C 0.1515(4) 0.0855(3) 0.1728(3) 0.0622(11) Uani 1.000000 .
C33 C 0.3475(4) 0.0857(3) 0.0560(2) 0.0640(11) Uani 1.000000 .
C37 C 0.2869(3) 0.3233(2) 0.26667(17) 0.0309(6) Uani 1.000000 .
C36 C 0.2642(3) 0.2337(2) 0.24162(18) 0.0341(7) Uani 1.000000 .
C38 C 0.2157(3) 0.3530(3) 0.35288(18) 0.0374(7) Uani 1.000000 .
C41 C 0.3182(3) 0.3358(3) 0.40512(19) 0.0436(8) Uani 1.000000 .
C40 C 0.1493(3) 0.4712(3) 0.3458(2) 0.0458(8) Uani 1.000000 .
C39 C 0.1078(4) 0.2811(3) 0.3988(2) 0.0670(12) Uani 1.000000 .
C35 C 0.3718(5) -0.0029(3) 0.1969(4) 0.0958(18) Uani 1.000000 .
C42 C 0.3834(3) 0.3861(2) 0.21040(16) 0.0269(6) Uani 1.000000 .
H7 H 0.4808(3) 0.8803(2) 0.41523(17) 0.0376(8) Uiso 1.000000 R
H13 H 0.7739(3) 0.8666(2) 0.21190(17) 0.0362(8) Uiso 1.000000 R
H36 H 0.2002(3) 0.1937(2) 0.27793(18) 0.0409(8) Uiso 1.000000 R
H30 H 0.4711(3) 0.2347(2) 0.06387(17) 0.0370(8) Uiso 1.000000 R
H17 H 0.9008(3) 0.7095(2) 0.01734(16) 0.0306(7) Uiso 1.000000 R
H26 H 0.7557(3) 0.4286(2) -0.05790(16) 0.0317(7) Uiso 1.000000 R
H20 H 1.2682(3) 0.7110(3) -0.22242(18) 0.0491(9) Uiso 1.000000 R
H21 H 1.3870(3) 0.6365(3) -0.33554(19) 0.0548(10) Uiso 1.000000 R
H22 H 1.3212(3) 0.4903(3) -0.36877(18) 0.0520(10) Uiso 1.000000 R
H23 H 1.1338(3) 0.4205(3) -0.29091(17) 0.0442(9) Uiso 1.000000 R
H28 H 0.6090(3) 0.3648(2) 0.03441(16) 0.0311(7) Uiso 1.000000 R
H15 H 0.7935(3) 0.7440(2) 0.12744(16) 0.0309(7) Uiso 1.000000 R
H5a H 0.393(2) 0.5731(3) 0.40167(19) 0.0687(13) Uiso 1.000000 GR
H5b H 0.4252(16) 0.6027(3) 0.4788(11) 0.0687(13) Uiso 1.000000 GR
H5c H 0.2791(6) 0.5891(5) 0.4812(11) 0.0687(13) Uiso 1.000000 GR
H4a H 0.2014(15) 0.8307(3) 0.3457(12) 0.0676(12) Uiso 1.000000 GR
H4b H 0.2495(9) 0.7174(15) 0.3178(8) 0.0676(12) Uiso 1.000000 GR
H4c H 0.1428(7) 0.7279(16) 0.4014(4) 0.0676(12) Uiso 1.000000 GR
H6a H 0.3512(10) 0.7849(17) 0.5150(9) 0.0865(16) Uiso 1.000000 GR
H6b H 0.261(2) 0.8709(4) 0.4652(2) 0.0865(16) Uiso 1.000000 GR
H6c H 0.2048(15) 0.7676(15) 0.5217(9) 0.0865(16) Uiso 1.000000 GR
H11a H 0.5727(19) 1.1059(12) 0.2894(4) 0.0876(15) Uiso 1.000000 GR
H11b H 0.5072(9) 1.0612(5) 0.3822(12) 0.0876(15) Uiso 1.000000 GR
H11c H 0.6207(11) 1.1338(8) 0.3615(15) 0.0876(15) Uiso 1.000000 GR
H10a H 0.8866(11) 0.9450(7) 0.2769(15) 0.121(2) Uiso 1.000000 GR
H10b H 0.8035(8) 1.035(2) 0.2255(6) 0.121(2) Uiso 1.000000 GR
H10c H 0.8524(19) 1.063(2) 0.2974(12) 0.121(2) Uiso 1.000000 GR
H12a H 0.6422(8) 0.918(2) 0.4669(4) 0.1077(19) Uiso 1.000000 GR
H12b H 0.789(2) 0.8752(15) 0.4250(5) 0.1077(19) Uiso 1.000000 GR
H12c H 0.753(3) 0.9937(9) 0.4437(8) 0.1077(19) Uiso 1.000000 GR
H34a H 0.1194(6) 0.084(2) 0.2317(4) 0.0934(16) Uiso 1.000000 GR
H34b H 0.1056(5) 0.1477(11) 0.1438(13) 0.0934(16) Uiso 1.000000 GR
H34c H 0.1357(4) 0.0209(11) 0.1587(15) 0.0934(16) Uiso 1.000000 GR
H33a H 0.305(2) 0.1474(12) 0.0246(3) 0.0960(17) Uiso 1.000000 GR
H33b H 0.4423(5) 0.085(2) 0.0388(4) 0.0960(17) Uiso 1.000000 GR
H33c H 0.325(2) 0.0206(12) 0.0466(4) 0.0960(17) Uiso 1.000000 GR
H41a H 0.3616(16) 0.2623(5) 0.4086(11) 0.0654(12) Uiso 1.000000 GR
H41b H 0.3831(13) 0.3842(12) 0.3796(7) 0.0654(12) Uiso 1.000000 GR
H41c H 0.2741(4) 0.3500(17) 0.4600(4) 0.0654(12) Uiso 1.000000 GR
H40a H 0.2165(3) 0.5183(3) 0.3251(13) 0.0686(12) Uiso 1.000000 GR
H40b H 0.0917(17) 0.4844(5) 0.3083(11) 0.0686(12) Uiso 1.000000 GR
H40c H 0.0980(18) 0.4848(6) 0.3996(3) 0.0686(12) Uiso 1.000000 GR
H39a H 0.0416(15) 0.2913(17) 0.3673(9) 0.1005(18) Uiso 1.000000 GR
H39b H 0.1473(6) 0.2065(4) 0.4052(15) 0.1005(18) Uiso 1.000000 GR
H39c H 0.067(2) 0.3003(16) 0.4525(7) 0.1005(18) Uiso 1.000000 GR
H35a H 0.4661(6) -0.0008(17) 0.1794(17) 0.144(3) Uiso 1.000000 GR
H35b H 0.342(3) 0.0008(17) 0.2551(4) 0.144(3) Uiso 1.000000 GR
H35c H 0.353(3) -0.0692(3) 0.1873(19) 0.144(3) Uiso 1.000000 GR

loop_
_atom_site_aniso_label
_atom_site_aniso_U_11
_atom_site_aniso_U_22
_atom_site_aniso_U_33
_atom_site_aniso_U_12
_atom_site_aniso_U_13
_atom_site_aniso_U_23
V1 0.0241(3) 0.0253(3) 0.0207(2) -0.00865(18) -0.00312(18) -0.00632(18)
O2 0.0313(10) 0.0309(11) 0.0232(9) -0.0127(8) -0.0008(8) -0.0095(8)
O1 0.0325(11) 0.0314(11) 0.0252(10) -0.0154(9) 0.0004(8) -0.0086(8)
N2 0.0244(12) 0.0226(12) 0.0193(11) -0.0046(9) -0.0027(9) -0.0054(9)
N1 0.0257(12) 0.0254(12) 0.0191(11) -0.0103(10) -0.0028(9) -0.0025(9)
N3 0.0286(13) 0.0342(14) 0.0230(12) -0.0035(10) -0.0024(10) -0.0047(10)
N4 0.0251(12) 0.0344(13) 0.0251(12) -0.0078(10) -0.0029(10) 0.0002(10)
C1 0.0282(14) 0.0213(14) 0.0233(14) -0.0051(11) -0.0069(11) -0.0041(11)
C14 0.0273(14) 0.0250(14) 0.0257(14) -0.0052(11) -0.0041(12) -0.0072(11)
C2 0.0335(16) 0.0278(15) 0.0217(14) -0.0060(12) -0.0051(12) -0.0061(11)
C13 0.0318(16) 0.0286(15) 0.0308(15) -0.0112(12) -0.0016(12) -0.0080(12)
C8 0.0379(17) 0.0296(16) 0.0317(15) -0.0107(13) -0.0054(13) -0.0103(13)
C7 0.0412(17) 0.0287(16) 0.0247(14) -0.0081(13) -0.0027(13) -0.0098(12)
C16 0.0222(14) 0.0242(14) 0.0188(13) -0.0040(11) -0.0042(11) -0.0029(11)
C27 0.0236(14) 0.0210(14) 0.0201(13) -0.0053(11) -0.0038(11) -0.0021(11)
C26 0.0293(15) 0.0269(15) 0.0245(14) -0.0064(12) -0.0061(12) -0.0058(11)
C17 0.0268(14) 0.0249(14) 0.0257(14) -0.0080(11) -0.0044(12) -0.0051(11)
C25 0.0236(14) 0.0282(15) 0.0207(13) -0.0020(11) -0.0036(11) -0.0035(11)
C18 0.0245(14) 0.0252(15) 0.0229(14) -0.0039(11) -0.0054(11) 0.0007(11)
C24 0.0260(15) 0.0385(17) 0.0197(14) -0.0003(13) -0.0040(12) 0.0013(12)
C23 0.0321(16) 0.0474(19) 0.0244(15) 0.0052(14) -0.0034(13) -0.0056(13)
C20 0.0310(17) 0.052(2) 0.0337(17) -0.0113(15) -0.0008(14) 0.0017(15)
C19 0.0234(14) 0.0391(17) 0.0223(14) -0.0014(12) -0.0041(12) 0.0025(12)
C22 0.0322(17) 0.061(2) 0.0245(16) 0.0064(16) -0.0001(13) 0.0000(15)
C21 0.0288(17) 0.063(2) 0.0322(17) -0.0055(16) 0.0032(14) 0.0050(16)
C29 0.0269(14) 0.0273(15) 0.0241(14) -0.0101(12) -0.0041(11) -0.0021(11)
C30 0.0326(16) 0.0314(16) 0.0303(15) -0.0095(13) -0.0054(13) -0.0072(12)
C28 0.0287(15) 0.0286(15) 0.0226(14) -0.0072(12) -0.0047(12) -0.0077(11)
C31 0.0312(15) 0.0265(15) 0.0352(16) -0.0093(12) -0.0106(13) -0.0007(12)
O3 0.0313(11) 0.0357(11) 0.0313(11) -0.0048(9) -0.0088(9) -0.0065(9)
C15 0.0259(14) 0.0227(14) 0.0290(14) -0.0079(11) -0.0030(12) -0.0055(11)
C3 0.0404(17) 0.0400(18) 0.0274(15) -0.0150(14) 0.0044(13) -0.0138(13)
C9 0.049(2) 0.0415(19) 0.0425(18) -0.0229(16) 0.0004(15) -0.0207(15)
C5 0.061(2) 0.047(2) 0.0289(16) -0.0252(17) -0.0013(15) -0.0030(14)
C4 0.0342(17) 0.048(2) 0.053(2) -0.0108(15) 0.0013(15) -0.0171(16)
C6 0.063(2) 0.068(2) 0.0421(19) -0.029(2) 0.0181(17) -0.0311(18)
C11 0.079(3) 0.037(2) 0.063(2) -0.0215(18) -0.005(2) -0.0213(18)
C10 0.073(3) 0.085(3) 0.098(3) -0.053(2) 0.020(2) -0.058(3)
C12 0.103(3) 0.067(3) 0.070(3) -0.032(2) -0.038(3) -0.026(2)
C32 0.0390(17) 0.0233(15) 0.0494(19) -0.0092(13) -0.0153(15) -0.0009(13)
C34 0.055(2) 0.058(2) 0.085(3) -0.0300(19) -0.008(2) -0.028(2)
C33 0.079(3) 0.049(2) 0.074(3) -0.029(2) -0.003(2) -0.032(2)
C37 0.0274(15) 0.0348(16) 0.0299(15) -0.0129(13) -0.0029(12) -0.0017(12)
C36 0.0321(16) 0.0339(17) 0.0359(16) -0.0171(13) -0.0045(13) 0.0010(13)
C38 0.0367(17) 0.0473(19) 0.0283(15) -0.0210(15) 0.0011(13) -0.0045(14)
C41 0.051(2) 0.047(2) 0.0295(16) -0.0097(16) -0.0059(15) -0.0025(14)
C40 0.0339(18) 0.064(2) 0.0400(18) -0.0044(16) -0.0045(14) -0.0178(16)
C39 0.066(3) 0.087(3) 0.048(2) -0.052(2) 0.0209(19) -0.022(2)
C35 0.131(4) 0.032(2) 0.158(5) -0.016(2) -0.104(4) 0.007(3)
C42 0.0279(15) 0.0263(15) 0.0288(15) -0.0096(12) -0.0080(12) -0.0032(12)

loop_
_atom_type_symbol
_atom_type_scat_dispersion_real
_atom_type_scat_dispersion_imag
_atom_type_scat_Cromer_Mann_a1
_atom_type_scat_Cromer_Mann_a2
_atom_type_scat_Cromer_Mann_a3
_atom_type_scat_Cromer_Mann_a4
_atom_type_scat_Cromer_Mann_b1
_atom_type_scat_Cromer_Mann_b2
_atom_type_scat_Cromer_Mann_b3
_atom_type_scat_Cromer_Mann_b4
_atom_type_scat_Cromer_Mann_c
_atom_type_scat_source
_atom_type_scat_dispersion_source
H 0.00000 0.00000 0.49300 0.32291 0.14019 0.04081 10.51090 26.12570 3.14236 57.79970 0.0030380000826 'International Tables Volume C Table 6.1.1.4 (pp. 500-502)' 'Henke, Gullikson and Davis, At. Data and Nucl. Data Tables, 1993, 54, 2'
C 0.00347 0.00161 2.31000 1.02000 1.58860 0.86500 20.84390 10.20750 0.56870 51.65120 0.215599998832 'International Tables Volume C Table 6.1.1.4 (pp. 500-502)' 'Henke, Gullikson and Davis, At. Data and Nucl. Data Tables, 1993, 54, 2'
N 0.00653 0.00323 12.21260 3.13220 2.01250 1.16630 0.00570 9.89330 28.99750 0.58260 -11.5290002823 'International Tables Volume C Table 6.1.1.4 (pp. 500-502)' 'Henke, Gullikson and Davis, At. Data and Nucl. Data Tables, 1993, 54, 2'
O 0.01158 0.00611 3.04850 2.28680 1.54630 0.86700 13.27710 5.70110 0.32390 32.90890 0.250800013542 'International Tables Volume C Table 6.1.1.4 (pp. 500-502)' 'Henke, Gullikson and Davis, At. Data and Nucl. Data Tables, 1993, 54, 2'
V 0.31844 0.54361 10.29710 7.35110 2.07030 2.05710 6.86570 0.43850 26.89380 102.47800 1.21990001202 'International Tables Volume C Table 6.1.1.4 (pp. 500-502)' 'Henke, Gullikson and Davis, At. Data and Nucl. Data Tables, 1993, 54, 2'

loop_
_geom_angle_atom_site_label_1
_geom_angle_atom_site_label_2
_geom_angle_atom_site_label_3
_geom_angle
O1 V1 O2 86.90(7)
N2 V1 O2 87.31(8)
N2 V1 O1 141.41(9)
N1 V1 O2 148.02(9)
N1 V1 O1 86.94(8)
N1 V1 N2 78.27(8)
O3 V1 O2 108.55(9)
O3 V1 O1 111.11(9)
O3 V1 N2 106.90(9)
O3 V1 N1 102.94(9)
C1 O2 V1 131.78(16)
C42 O1 V1 130.98(17)
C16 N2 V1 115.02(15)
C15 N2 V1 124.87(17)
C15 N2 C16 120.0(2)
C27 N1 V1 115.17(15)
C28 N1 V1 124.23(18)
C28 N1 C27 120.3(2)
C24 N3 C25 116.6(2)
C19 N4 C18 116.8(2)
C14 C1 O2 121.5(2)
C2 C1 O2 120.1(2)
C2 C1 C14 118.4(2)
C13 C14 C1 120.5(2)
C15 C14 C1 122.9(2)
C15 C14 C13 116.6(2)
C7 C2 C1 117.4(2)
C3 C2 C1 120.3(2)
C3 C2 C7 122.3(2)
C8 C13 C14 122.0(3)
C7 C8 C13 116.4(2)
C9 C8 C13 124.4(3)
C9 C8 C7 119.2(2)
C8 C7 C2 125.2(2)
C27 C16 N2 114.2(2)
C17 C16 N2 125.8(2)
C17 C16 C27 119.9(2)
C16 C27 N1 113.3(2)
C26 C27 N1 126.2(2)
C26 C27 C16 120.5(2)
C25 C26 C27 120.5(2)
C18 C17 C16 120.7(2)
C26 C25 N3 119.1(2)
C18 C25 N3 121.4(2)
C18 C25 C26 119.5(2)
C17 C18 N4 119.1(2)
C25 C18 N4 121.9(2)
C25 C18 C17 118.9(2)
C23 C24 N3 119.4(3)
C19 C24 N3 121.8(2)
C19 C24 C23 118.8(3)
C22 C23 C24 120.2(3)
C21 C20 C19 120.6(3)
C24 C19 N4 121.4(2)
C20 C19 N4 120.0(3)
C20 C19 C24 118.6(3)
C21 C22 C23 121.0(3)
C22 C21 C20 120.8(3)
C28 C29 C30 116.5(2)
C42 C29 C30 120.7(2)
C42 C29 C28 122.6(2)
C31 C30 C29 121.8(3)
C29 C28 N1 126.5(2)
C32 C31 C30 123.0(3)
C36 C31 C30 116.0(2)
C36 C31 C32 120.8(2)
C14 C15 N2 126.8(2)
C5 C3 C2 109.4(3)
C4 C3 C2 110.4(2)
C4 C3 C5 110.4(3)
C6 C3 C2 111.6(2)
C6 C3 C5 107.4(3)
C6 C3 C4 107.5(3)
C11 C9 C8 109.4(3)
C10 C9 C8 111.7(2)
C10 C9 C11 108.7(3)
C12 C9 C8 109.1(3)
C12 C9 C11 109.6(3)
C12 C9 C10 108.3(3)
C34 C32 C31 111.0(3)
C33 C32 C31 111.7(3)
C33 C32 C34 107.1(3)
C35 C32 C31 108.5(3)
C35 C32 C34 109.2(3)
C35 C32 C33 109.2(3)
C38 C37 C36 122.0(2)
C42 C37 C36 117.2(3)
C42 C37 C38 120.8(2)
C37 C36 C31 126.0(3)
C41 C38 C37 108.8(2)
C40 C38 C37 111.5(2)
C40 C38 C41 109.1(3)
C39 C38 C37 111.4(2)
C39 C38 C41 108.1(3)
C39 C38 C40 107.8(3)
C29 C42 O1 121.2(2)
C37 C42 O1 120.6(2)
C37 C42 C29 118.2(2)

loop_
_geom_bond_atom_site_label_1
_geom_bond_atom_site_label_2
_geom_bond_distance
V1 O2 1.9299(17)
V1 O1 1.9295(18)
V1 N2 2.054(2)
V1 N1 2.050(2)
V1 O3 1.5958(19)
O2 C1 1.311(3)
O1 C42 1.313(3)
N2 C16 1.422(3)
N2 C15 1.310(3)
N1 C27 1.426(3)
N1 C28 1.306(3)
N3 C25 1.351(3)
N3 C24 1.342(3)
N4 C18 1.341(3)
N4 C19 1.345(3)
C1 C14 1.420(4)
C1 C2 1.431(4)
C14 C13 1.412(4)
C14 C15 1.417(4)
C2 C7 1.379(4)
C2 C3 1.536(4)
C13 C8 1.364(4)
C8 C7 1.413(4)
C8 C9 1.537(4)
C16 C27 1.442(3)
C16 C17 1.364(4)
C27 C26 1.357(4)
C26 C25 1.412(4)
C17 C18 1.416(4)
C25 C18 1.434(4)
C24 C23 1.426(4)
C24 C19 1.440(4)
C23 C22 1.355(4)
C20 C19 1.417(4)
C20 C21 1.357(4)
C22 C21 1.409(5)
C29 C30 1.416(4)
C29 C28 1.422(4)
C29 C42 1.426(4)
C30 C31 1.370(4)
C31 C32 1.532(4)
C31 C36 1.411(4)
C3 C5 1.529(4)
C3 C4 1.535(4)
C3 C6 1.540(4)
C9 C11 1.526(5)
C9 C10 1.522(5)
C9 C12 1.537(5)
C32 C34 1.524(5)
C32 C33 1.517(5)
C32 C35 1.515(5)
C37 C36 1.380(4)
C37 C38 1.543(4)
C37 C42 1.429(4)
C38 C41 1.528(4)
C38 C40 1.534(5)
C38 C39 1.532(4)

loop_
_smtbx_masks_void_nr
_smtbx_masks_void_average_x
_smtbx_masks_void_average_y
_smtbx_masks_void_average_z
_smtbx_masks_void_volume
_smtbx_masks_void_count_electrons
1 0.000 -0.519 0.519 435.2 45.2
2 0.000 0.000 0.500 130.3 0.0
